data_1573665
_journal_paper_doi 10.1039/D4DT03036B
_chemical_formula_moiety 'C15 H22 Au O P'
_chemical_formula_sum 'C15 H22 Au O P'
_chemical_formula_weight 446.26
_space_group_crystal_system orthorhombic
_space_group_IT_number 29
_space_group_name_Hall 'P -2a -2ab'
_space_group_name_H-M_alt 'P b 21 a'
_atom_sites_solution_hydrogens geom
_atom_sites_solution_primary direct
_audit_creation_date 2024-05-06
_audit_creation_method
;
Olex2 1.5
(compiled 2024.02.16 svn.r378c4104 for OlexSys, GUI svn.r6928)
;
_audit_update_record
;
2024-07-24 deposited with the CCDC.	2025-01-09 downloaded from the CCDC.
;
_cell_angle_alpha 90
_cell_angle_beta 90
_cell_angle_gamma 90
_cell_formula_units_Z 8
_cell_length_a 17.0308(6)
_cell_length_b 9.8580(5)
_cell_length_c 16.7203(11)
_cell_measurement_reflns_used 5346
_cell_measurement_temperature 293(2)
_cell_measurement_theta_max 25.1720
_cell_measurement_theta_min 2.1040
_cell_volume 2807.2(3)
_computing_cell_refinement 'CrysAlisPro 1.171.42.49 (Rigaku OD, 2022)'
_computing_data_collection 'CrysAlisPro 1.171.42.49 (Rigaku OD, 2022)'
_computing_data_reduction 'CrysAlisPro 1.171.42.49 (Rigaku OD, 2022)'
_computing_molecular_graphics 'Olex2 1.5 (Dolomanov et al., 2009)'
_computing_publication_material 'Olex2 1.5 (Dolomanov et al., 2009)'
_computing_structure_refinement 'SHELXL 2018/3 (Sheldrick, 2015)'
_computing_structure_solution 'SHELXS  (Sheldrick, 2008)'
_diffrn_ambient_environment 'Diamond Anvil Cell filled with n-pentane/i-pentane 1:1 mixture'
_diffrn_ambient_pressure 1640000
_diffrn_ambient_temperature 293(2)
_diffrn_crystal_treatment 'pressurized rapidly in n-pentane/i-pentane 1:1 mixture as a hydrostatic medium'
_diffrn_detector 'CCD plate'
_diffrn_detector_area_resol_mean 16.0128
_diffrn_detector_type Eos
_diffrn_measured_fraction_theta_full 0.737
_diffrn_measured_fraction_theta_max 0.601
_diffrn_measurement_details
;
List of Runs (angles in degrees, time in seconds):

  # Type    Start    End  Width  t~exp~   \w     \q     \k     \f   Frames
#--------------------------------------------------------------------------
  1  \w    -28.00   3.00   1.00  120.00    --   22.04  39.00 167.00   31
  2  \w    -42.00  32.00   1.00  120.00    --   22.04  26.00  -8.00   74
  3  \w     59.00  86.00   1.00  120.00    --   22.04-160.00  60.00   27
  4  \w     20.00  56.00   1.00  120.00    --   22.04-114.00  45.00   36
  5  \w     -8.00  36.00   1.00  120.00    --   22.04 -67.00-157.00   44
  6  \w    -30.00  12.00   1.00  120.00    --  -22.19  67.00 157.00   42
  7  \w    -39.00 -14.00   1.00  120.00    --  -22.19  97.00 -35.00   25
  8  \w    -84.00 -13.00   1.00  120.00    --  -22.19 114.00 135.00   71
  9  \w    -59.00  11.00   1.00  120.00    --  -22.19  67.00 -23.00   70
 10  \w    -70.00 -43.00   1.00  120.00    --  -22.19 137.00 114.00   27
 11  \w    -32.00  20.00   1.00  120.00    --  -22.19 -26.00   8.00   52
 12  \w   -108.00 -73.00   1.00  120.00    --  -22.19-160.00-120.00   35
 13  \w    -43.00 -16.00   1.00  120.00    --  -22.19 114.00 -45.00   27
;
_diffrn_measurement_device 'four-circle diffractometer'
_diffrn_measurement_device_type 'SuperNova, Single source at offset/far, Eos'
_diffrn_measurement_method '\w scans'
_diffrn_measurement_specimen_support 'Diamond Anvil Cell, effective opening angle 38.5 deg.'
_diffrn_orient_matrix_type 'CrysAlisPro convention (1999,Acta A55,543-557)'
_diffrn_orient_matrix_UB_11 -0.0041245080
_diffrn_orient_matrix_UB_12 -0.0342718311
_diffrn_orient_matrix_UB_13 -0.0263640927
_diffrn_orient_matrix_UB_21 -0.0325763002
_diffrn_orient_matrix_UB_22 0.0046877274
_diffrn_orient_matrix_UB_23 0.0031113537
_diffrn_orient_matrix_UB_31 0.0002883705
_diffrn_orient_matrix_UB_32 0.0449727352
_diffrn_orient_matrix_UB_33 -0.0203864709
_diffrn_radiation_monochromator mirror
_diffrn_radiation_probe x-ray
_diffrn_radiation_type 'Ag K\a'
_diffrn_radiation_wavelength 0.56087
_diffrn_reflns_av_R_equivalents 0.0630
_diffrn_reflns_av_unetI/netI 0.1083
_diffrn_reflns_Laue_measured_fraction_full 0.737
_diffrn_reflns_Laue_measured_fraction_max 0.601
_diffrn_reflns_limit_h_max 26
_diffrn_reflns_limit_h_min -25
_diffrn_reflns_limit_k_max 13
_diffrn_reflns_limit_k_min -11
_diffrn_reflns_limit_l_max 15
_diffrn_reflns_limit_l_min -19
_diffrn_reflns_number 17793
_diffrn_reflns_point_group_measured_fraction_full 0.666
_diffrn_reflns_point_group_measured_fraction_max 0.496
_diffrn_reflns_theta_full 19.665
_diffrn_reflns_theta_max 25.654
_diffrn_reflns_theta_min 1.887
_diffrn_source 'micro-focus sealed X-ray tube'
_diffrn_source_type 'SuperNova (Ag) X-ray Source'
_exptl_absorpt_coefficient_mu 5.720
_exptl_absorpt_correction_T_max 0.65934
_exptl_absorpt_correction_T_min 0.65185
_exptl_absorpt_correction_type sphere
_exptl_absorpt_process_details
;
CrysAlisPro 1.171.42.49 (Rigaku Oxford Diffraction, 2022)
Spherical absorption correction
using equivalent radius and absorption coefficient.
Empirical absorption correction using spherical harmonics,
implemented in SCALE3 ABSPACK scaling algorithm.
;
_exptl_crystal_colour 'clear violet'
_exptl_crystal_colour_lustre clear
_exptl_crystal_colour_primary violet
_exptl_crystal_density_diffrn 2.112
_exptl_crystal_description needle
_exptl_crystal_F_000 1712
_exptl_crystal_preparation
'Mounted in a Diamond-Anvil Cell using n-pentane/i-pentane 1:1 mixture as pressure medium.,Luminescent'
_exptl_crystal_pressure_history 'Pressurized to 1.64 GPa and left to stabilize over ? hours.'
_exptl_crystal_recrystallization_method 'Re-crystallisation from solvent: n-pentane/dichloromethane'
_exptl_crystal_size_max 0.16
_exptl_crystal_size_mid 0.12
_exptl_crystal_size_min 0.10
_exptl_crystal_size_rad 0.400
_refine_diff_density_max 1.871
_refine_diff_density_min -2.894
_refine_diff_density_rms 0.255
_refine_ls_abs_structure_details
;
 Refined as an inversion twin.
;
_refine_ls_abs_structure_Flack 0.35(5)
_refine_ls_extinction_method none
_refine_ls_goodness_of_fit_ref 1.025
_refine_ls_hydrogen_treatment constr
_refine_ls_matrix_type full
_refine_ls_number_parameters 334
_refine_ls_number_reflns 5367
_refine_ls_number_restraints 151
_refine_ls_restrained_S_all 1.013
_refine_ls_R_factor_all 0.1401
_refine_ls_R_factor_gt 0.0536
_refine_ls_shift/su_max 0.000
_refine_ls_shift/su_mean 0.000
_refine_ls_structure_factor_coef Fsqd
_refine_ls_weighting_details 'w=1/[\s^2^(Fo^2^)+(0.0498P)^2^] where P=(Fo^2^+2Fc^2^)/3'
_refine_ls_weighting_scheme calc
_refine_ls_wR_factor_gt 0.0988
_refine_ls_wR_factor_ref 0.1343
_reflns_Friedel_coverage 0.572
_reflns_Friedel_fraction_full 0.584
_reflns_Friedel_fraction_max 0.380
_reflns_number_gt 2725
_reflns_number_total 5367
_reflns_threshold_expression 'I > 2\s(I)'
_cod_data_source_file d4dt03036b2.cif
_cod_data_source_block appr6_1p64GPa
_cod_database_code 1573665
_shelx_shelxl_version_number 2018/3
_chemical_oxdiff_formula C15H22OPAu
_shelx_space_group_comment
;
The symmetry employed for this shelxl refinement is uniquely defined
by the following loop, which should always be used as a source of
symmetry information in preference to the above space-group names.
They are only intended as comments.
;
_diffrn_orient_matrix_axis[1] matrixX
_diffrn_orient_matrix_axis[2] matrixY
_diffrn_orient_matrix_axis[3] matrixZ
_olex2_refinement_description
;
1. Twinned data refinement
 Scales: 0.65(5)
 0.35(5)
2. Fixed Uiso
 At 1.2 times of:
  All C(H) groups, All C(H,H) groups
 At 1.5 times of:
  All C(H,H,H) groups
3. Uiso/Uaniso restraints and constraints
C29 \\sim O2 \\sim C26 \\sim C27 \\sim C25 \\sim C28 \\sim C24 \\sim C23 \\sim
C22: within 1.7A with sigma of 0.04 and sigma for terminal atoms of 0.08 within
1.7A
C1 \\sim C2 \\sim C3 \\sim C8 \\sim C7 \\sim C6 \\sim C5 \\sim C4 \\sim O1
\\sim C9: within 1.7A with sigma of 0.02 and sigma for terminal atoms of 0.04
within 1.7A
C35 \\sim C34 \\sim P2 \\sim C32 \\sim C33 \\sim C30 \\sim C31: within 2A with
sigma of 0.04 and sigma for terminal atoms of 0.08 within 2A
4.a Secondary CH2 refined with riding coordinates:
 C10(H10A,H10B), C30(H30A,H30B), C32(H32A,H32B), C12(H12A,H12B), C14(H14A,
 H14B), C34(H34A,H34B)
4.b Aromatic/amide H refined with riding coordinates:
 C27(H27), C24(H24), C28(H28), C25(H25), C7(H7), C8(H8), C4(H4), C5(H5)
4.c Idealised Me refined as rotating group:
 C11(H11A,H11B,H11C), C31(H31A,H31B,H31C), C9(H9A,H9B,H9C), C35(H35A,H35B,
 H35C), C33(H33A,H33B,H33C), C15(H15A,H15B,H15C), C13(H13A,H13B,H13C), C29(H29A,
 H29B,H29C)
;
_olex2_submission_special_instructions 'No special instructions were received'
_oxdiff_exptl_absorpt_empirical_details
;
Empirical correction (ABSPACK) includes:
- Absorption correction using spherical harmonics
- Frame scaling
;
_oxdiff_exptl_absorpt_empirical_full_max 1.362
_oxdiff_exptl_absorpt_empirical_full_min 0.822

loop_
_space_group_symop_operation_xyz
'x, y, z'
'-x, y+1/2, -z'
'x+1/2, y, -z'
'-x+1/2, y+1/2, z'

loop_
_atom_site_label
_atom_site_type_symbol
_atom_site_fract_x
_atom_site_fract_y
_atom_site_fract_z
_atom_site_U_iso_or_equiv
_atom_site_adp_type
_atom_site_occupancy
_atom_site_site_symmetry_order
_atom_site_calc_flag
_atom_site_refinement_flags_posn
_atom_site_refinement_flags_adp
_atom_site_refinement_flags_occupancy
_atom_site_disorder_assembly
_atom_site_disorder_group
Au2 Au 0.63352(4) -0.00756(7) 0.42065(7) 0.0377(3) Uani 1 1 d . . . . .
Au1 Au 0.37737(4) 0.70837(8) 0.07775(8) 0.0371(3) Uani 1 1 d . . . . .
P1 P 0.3774(3) 0.9030(12) 0.0044(5) 0.033(3) Uani 1 1 d . . . . .
P2 P 0.6285(3) -0.1985(12) 0.4970(5) 0.032(3) Uani 1 1 d . U . . .
C23 C 0.6349(11) 0.415(3) 0.304(2) 0.037(7) Uani 1 1 d . U . . .
C21 C 0.6344(11) 0.174(4) 0.362(3) 0.041(9) Uani 1 1 d . . . . .
C26 C 0.6364(12) 0.675(3) 0.237(2) 0.037(6) Uani 1 1 d . U . . .
C22 C 0.6344(12) 0.285(4) 0.341(2) 0.036(7) Uani 1 1 d . U . . .
O2 O 0.6421(9) 0.795(2) 0.1944(15) 0.056(6) Uani 1 1 d . U . . .
C1 C 0.3787(12) 0.526(4) 0.132(3) 0.045(9) Uani 1 1 d . U . . .
C2 C 0.3784(12) 0.414(4) 0.160(3) 0.045(7) Uani 1 1 d . U . . .
C27 C 0.5677(13) 0.621(3) 0.2613(18) 0.043(7) Uani 1 1 d . U . . .
H27 H 0.520798 0.666997 0.253418 0.052 Uiso 1 1 calc R U . . .
C24 C 0.7046(10) 0.471(2) 0.2751(15) 0.039(6) Uani 1 1 d . U . . .
H24 H 0.751349 0.422562 0.278965 0.047 Uiso 1 1 calc R U . . .
C28 C 0.5682(10) 0.493(3) 0.2992(16) 0.043(6) Uani 1 1 d . U . . .
H28 H 0.521889 0.460647 0.321632 0.052 Uiso 1 1 calc R U . . .
C25 C 0.7040(11) 0.600(2) 0.2403(17) 0.039(6) Uani 1 1 d . U . . .
H25 H 0.750182 0.635533 0.219295 0.047 Uiso 1 1 calc R U . . .
C7 C 0.4493(11) 0.112(2) 0.2701(19) 0.042(6) Uani 1 1 d . U . . .
H7 H 0.494362 0.085894 0.297656 0.051 Uiso 1 1 calc R U . . .
C8 C 0.4458(10) 0.234(2) 0.2373(17) 0.042(6) Uani 1 1 d . U . . .
H8 H 0.487235 0.294369 0.245283 0.050 Uiso 1 1 calc R U . . .
C3 C 0.3809(11) 0.276(3) 0.191(2) 0.038(6) Uani 1 1 d . U . . .
C10 C 0.4042(12) 0.870(2) -0.0968(15) 0.038(6) Uani 1 1 d . . . . .
H10A H 0.379590 0.936453 -0.131297 0.046 Uiso 1 1 calc R U . . .
H10B H 0.460608 0.878631 -0.102491 0.046 Uiso 1 1 calc R U . . .
C11 C 0.3799(11) 0.731(3) -0.123(2) 0.048(8) Uani 1 1 d . . . . .
H11A H 0.389476 0.720880 -0.178909 0.072 Uiso 1 1 calc R U . . .
H11B H 0.324959 0.718721 -0.112047 0.072 Uiso 1 1 calc R U . . .
H11C H 0.409607 0.664590 -0.093652 0.072 Uiso 1 1 calc R U . . .
C31 C 0.6623(11) -0.035(2) 0.6320(19) 0.047(7) Uani 1 1 d . U . . .
H31A H 0.676819 0.036260 0.596107 0.070 Uiso 1 1 calc R U . . .
H31B H 0.692062 -0.027634 0.680549 0.070 Uiso 1 1 calc R U . . .
H31C H 0.607278 -0.028887 0.644047 0.070 Uiso 1 1 calc R U . . .
C30 C 0.6795(11) -0.175(2) 0.5922(15) 0.044(6) Uani 1 1 d . U . . .
H30A H 0.664031 -0.246469 0.628596 0.052 Uiso 1 1 calc R U . . .
H30B H 0.735582 -0.182714 0.583247 0.052 Uiso 1 1 calc R U . . .
O1 O 0.3987(10) -0.103(2) 0.2974(15) 0.058(6) Uani 1 1 d . U . . .
C4 C 0.3192(10) 0.183(2) 0.1833(16) 0.040(6) Uani 1 1 d . U . . .
H4 H 0.275506 0.206665 0.153077 0.048 Uiso 1 1 calc R U . . .
C32 C 0.6692(12) -0.348(2) 0.4568(16) 0.043(6) Uani 1 1 d . U . . .
H32A H 0.648855 -0.359309 0.403029 0.051 Uiso 1 1 calc R U . . .
H32B H 0.725529 -0.335113 0.452420 0.051 Uiso 1 1 calc R U . . .
C12 C 0.2837(9) 0.985(3) -0.0005(16) 0.050(7) Uani 1 1 d . . . . .
H12A H 0.267866 1.010037 0.053296 0.060 Uiso 1 1 calc R U . . .
H12B H 0.289314 1.068499 -0.030934 0.060 Uiso 1 1 calc R U . . .
C14 C 0.4474(10) 1.034(2) 0.0358(17) 0.040(7) Uani 1 1 d . . . . .
H14A H 0.440912 1.049998 0.092660 0.049 Uiso 1 1 calc R U . . .
H14B H 0.500270 1.000421 0.027363 0.049 Uiso 1 1 calc R U . . .
C9 C 0.3465(11) -0.203(3) 0.2822(18) 0.053(7) Uani 1 1 d . U . . .
H9A H 0.343214 -0.216943 0.225505 0.079 Uiso 1 1 calc R U . . .
H9B H 0.295910 -0.176650 0.302348 0.079 Uiso 1 1 calc R U . . .
H9C H 0.363229 -0.284707 0.307839 0.079 Uiso 1 1 calc R U . . .
C35 C 0.4760(11) -0.267(3) 0.4537(18) 0.059(8) Uani 1 1 d . U . . .
H35A H 0.479591 -0.193228 0.416454 0.089 Uiso 1 1 calc R U . . .
H35B H 0.422428 -0.277538 0.470581 0.089 Uiso 1 1 calc R U . . .
H35C H 0.493431 -0.349132 0.428410 0.089 Uiso 1 1 calc R U . . .
C34 C 0.5278(10) -0.237(2) 0.5266(17) 0.039(6) Uani 1 1 d . U . . .
H34A H 0.527772 -0.315392 0.561871 0.047 Uiso 1 1 calc R U . . .
H34B H 0.506132 -0.160988 0.555879 0.047 Uiso 1 1 calc R U . . .
C6 C 0.3876(12) 0.022(3) 0.264(2) 0.047(6) Uani 1 1 d . U . . .
C5 C 0.3212(12) 0.059(2) 0.2188(19) 0.045(6) Uani 1 1 d . U . . .
H5 H 0.279144 -0.000099 0.213342 0.054 Uiso 1 1 calc R U . . .
C33 C 0.6538(13) -0.479(3) 0.5039(17) 0.055(8) Uani 1 1 d . U . . .
H33A H 0.672565 -0.554948 0.473747 0.082 Uiso 1 1 calc R U . . .
H33B H 0.598450 -0.488319 0.513099 0.082 Uiso 1 1 calc R U . . .
H33C H 0.680786 -0.474636 0.554236 0.082 Uiso 1 1 calc R U . . .
C15 C 0.4380(12) 1.168(3) -0.0085(19) 0.058(9) Uani 1 1 d . . . . .
H15A H 0.430874 1.151150 -0.064524 0.087 Uiso 1 1 calc R U . . .
H15B H 0.484214 1.222627 -0.000783 0.087 Uiso 1 1 calc R U . . .
H15C H 0.393109 1.215847 0.012001 0.087 Uiso 1 1 calc R U . . .
C13 C 0.2213(10) 0.904(2) -0.0365(16) 0.047(7) Uani 1 1 d . . . . .
H13A H 0.230157 0.896886 -0.093042 0.070 Uiso 1 1 calc R U . . .
H13B H 0.171547 0.947394 -0.027164 0.070 Uiso 1 1 calc R U . . .
H13C H 0.221041 0.815470 -0.013041 0.070 Uiso 1 1 calc R U . . .
C29 C 0.5736(13) 0.885(3) 0.1994(19) 0.076(10) Uani 1 1 d . U . . .
H29A H 0.529017 0.841118 0.175614 0.114 Uiso 1 1 calc R U . . .
H29B H 0.584557 0.967732 0.171387 0.114 Uiso 1 1 calc R U . . .
H29C H 0.562583 0.904612 0.254483 0.114 Uiso 1 1 calc R U . . .

loop_
_atom_site_aniso_label
_atom_site_aniso_U_11
_atom_site_aniso_U_22
_atom_site_aniso_U_33
_atom_site_aniso_U_23
_atom_site_aniso_U_13
_atom_site_aniso_U_12
Au2 0.0453(4) 0.0295(7) 0.0383(10) 0.0041(9) -0.0017(4) -0.0012(4)
Au1 0.0434(4) 0.0311(7) 0.0366(10) 0.0046(9) 0.0016(4) -0.0004(3)
P1 0.031(3) 0.026(8) 0.041(10) 0.004(3) 0.003(3) -0.001(2)
P2 0.045(4) 0.026(8) 0.024(10) -0.002(3) 0.000(3) -0.002(2)
C23 0.040(10) 0.040(16) 0.031(19) -0.012(12) 0.013(11) 0.002(10)
C21 0.034(11) 0.03(2) 0.06(3) 0.006(15) 0.005(11) 0.000(9)
C26 0.061(12) 0.015(13) 0.035(19) -0.002(10) -0.007(11) -0.009(9)
C22 0.058(12) 0.030(17) 0.02(2) 0.010(12) 0.000(11) 0.005(12)
O2 0.073(10) 0.027(13) 0.066(19) 0.018(9) 0.006(11) -0.001(9)
C1 0.060(12) 0.028(19) 0.05(2) -0.005(14) 0.003(11) 0.002(10)
C2 0.054(11) 0.028(16) 0.05(2) -0.005(13) -0.003(11) 0.002(10)
C27 0.051(12) 0.033(15) 0.04(2) 0.008(11) -0.011(12) -0.003(10)
C24 0.040(9) 0.043(16) 0.035(18) 0.004(10) -0.019(10) 0.002(10)
C28 0.042(9) 0.034(14) 0.053(19) 0.001(13) 0.003(10) -0.010(12)
C25 0.036(10) 0.035(16) 0.05(2) -0.011(11) 0.002(10) -0.001(9)
C7 0.031(8) 0.034(13) 0.062(16) 0.006(10) -0.023(10) 0.005(9)
C8 0.036(8) 0.031(13) 0.058(16) 0.003(10) -0.012(9) 0.005(9)
C3 0.052(10) 0.017(11) 0.044(16) 0.008(10) 0.006(10) 0.016(9)
C10 0.054(12) 0.015(14) 0.05(2) -0.003(9) 0.003(12) 0.003(9)
C11 0.052(11) 0.05(2) 0.04(3) -0.011(13) 0.012(12) -0.005(11)
C31 0.056(12) 0.023(17) 0.06(3) -0.009(11) -0.011(13) 0.003(11)
C30 0.049(11) 0.029(15) 0.05(2) 0.000(10) -0.026(11) 0.000(10)
O1 0.070(9) 0.055(14) 0.048(16) 0.023(10) -0.025(11) -0.011(10)
C4 0.031(8) 0.045(13) 0.043(16) -0.001(10) -0.009(9) -0.006(9)
C32 0.055(12) 0.019(13) 0.05(2) -0.005(10) 0.000(12) 0.003(9)
C12 0.041(10) 0.072(18) 0.04(2) -0.010(12) 0.010(10) -0.009(15)
C14 0.040(10) 0.040(17) 0.04(3) 0.002(10) 0.003(11) 0.005(9)
C9 0.062(13) 0.040(17) 0.06(2) 0.008(12) 0.012(14) -0.004(12)
C35 0.053(13) 0.041(18) 0.08(3) 0.001(13) -0.003(14) -0.008(12)
C34 0.044(11) 0.062(17) 0.010(19) 0.008(11) -0.003(11) 0.003(10)
C6 0.047(9) 0.041(14) 0.051(15) 0.009(11) -0.016(10) -0.004(10)
C5 0.044(10) 0.044(14) 0.048(16) 0.007(10) 0.007(11) -0.008(10)
C33 0.093(14) 0.030(19) 0.04(3) -0.005(10) -0.003(14) 0.016(13)
C15 0.053(12) 0.040(19) 0.08(3) -0.006(13) 0.004(13) -0.008(11)
C13 0.038(11) 0.042(16) 0.06(2) -0.007(12) -0.005(11) -0.007(10)
C29 0.089(17) 0.07(2) 0.07(3) 0.037(17) -0.005(17) 0.018(16)

loop_
_atom_type_symbol
_atom_type_description
_atom_type_scat_dispersion_real
_atom_type_scat_dispersion_imag
_atom_type_scat_source
C C 0.0013 0.0009 'International Tables Vol C Tables 4.2.6.8 and 6.1.1.4'
H H 0.0000 0.0000 'International Tables Vol C Tables 4.2.6.8 and 6.1.1.4'
Au Au -0.6570 6.0260 'International Tables Vol C Tables 4.2.6.8 and 6.1.1.4'
O O 0.0058 0.0036 'International Tables Vol C Tables 4.2.6.8 and 6.1.1.4'
P P 0.0671 0.0586 'International Tables Vol C Tables 4.2.6.8 and 6.1.1.4'

loop_
_axis.id
_axis.type
_axis.equipment
_axis.parity
_axis.depends_on
_axis.zero
_axis.vector[1]
_axis.vector[2]
_axis.vector[3]
source . source . . . 0.99999995 0.00000000 0.00030037
omega rotation goniometer -1 . 0.33691000 0.00000000 0.00000000 1.00000000
kappa rotation goniometer -1 omega 0.00043000 -0.76615415 0.00000000 0.64265684
phi rotation goniometer -1 kappa . 0.00004800 0.00000000 1.00000000
theta rotation goniometer -1 . 0.40100000 0.00000000 0.00000000 1.00000000
matrixX general general . phi . 1.00000000 0.00000000 0.00000000
matrixY general general . phi . 0.00000000 1.00000000 0.00000000
matrixZ general general . phi . 0.00000000 0.00000000 1.00000000
dacX translation general . phi . 0.00000000 1.00000000 0.00000000
dacY translation general . phi . -1.00000000 0.00000000 0.00000000
dacZ translation general . phi . 0.00000000 0.00000000 1.00000000

loop_
_geom_angle_atom_site_label_1
_geom_angle_atom_site_label_2
_geom_angle_atom_site_label_3
_geom_angle
_geom_angle_site_symmetry_1
_geom_angle_site_symmetry_3
_geom_angle_publ_flag
C21 Au2 P2 174.1(11) . . ?
C1 Au1 P1 174.3(12) . . ?
C10 P1 Au1 110.9(9) . . ?
C10 P1 C12 105.5(12) . . ?
C10 P1 C14 103.6(11) . . ?
C12 P1 Au1 113.9(10) . . ?
C12 P1 C14 105.8(13) . . ?
C14 P1 Au1 116.1(9) . . ?
C30 P2 Au2 111.4(9) . . ?
C32 P2 Au2 117.5(9) . . ?
C32 P2 C30 104.6(11) . . ?
C32 P2 C34 107.4(11) . . ?
C34 P2 Au2 111.2(8) . . ?
C34 P2 C30 103.7(12) . . ?
C24 C23 C22 121(2) . . ?
C28 C23 C22 122(2) . . ?
C28 C23 C24 118(3) . . ?
C22 C21 Au2 169(4) . . ?
C27 C26 O2 124(2) . . ?
C27 C26 C25 120(3) . . ?
C25 C26 O2 115(2) . . ?
C21 C22 C23 172(5) . . ?
C26 O2 C29 116(2) . . ?
C2 C1 Au1 176(4) . . ?
C1 C2 C3 177(4) . . ?
C26 C27 H27 120.5 . . ?
C26 C27 C28 119(2) . . ?
C28 C27 H27 120.5 . . ?
C23 C24 H24 120.2 . . ?
C23 C24 C25 120(2) . . ?
C25 C24 H24 120.2 . . ?
C23 C28 C27 122(2) . . ?
C23 C28 H28 119.0 . . ?
C27 C28 H28 119.0 . . ?
C26 C25 C24 121(2) . . ?
C26 C25 H25 119.5 . . ?
C24 C25 H25 119.5 . . ?
C8 C7 H7 119.4 . . ?
C8 C7 C6 121(2) . . ?
C6 C7 H7 119.4 . . ?
C7 C8 H8 119.1 . . ?
C7 C8 C3 122(2) . . ?
C3 C8 H8 119.1 . . ?
C8 C3 C2 119(2) . . ?
C4 C3 C2 124(2) . . ?
C4 C3 C8 116(3) . . ?
P1 C10 H10A 109.2 . . ?
P1 C10 H10B 109.2 . . ?
H10A C10 H10B 107.9 . . ?
C11 C10 P1 111.9(19) . . ?
C11 C10 H10A 109.2 . . ?
C11 C10 H10B 109.2 . . ?
C10 C11 H11A 109.5 . . ?
C10 C11 H11B 109.5 . . ?
C10 C11 H11C 109.5 . . ?
H11A C11 H11B 109.5 . . ?
H11A C11 H11C 109.5 . . ?
H11B C11 H11C 109.5 . . ?
H31A C31 H31B 109.5 . . ?
H31A C31 H31C 109.5 . . ?
H31B C31 H31C 109.5 . . ?
C30 C31 H31A 109.5 . . ?
C30 C31 H31B 109.5 . . ?
C30 C31 H31C 109.5 . . ?
P2 C30 H30A 108.9 . . ?
P2 C30 H30B 108.9 . . ?
C31 C30 P2 113.4(16) . . ?
C31 C30 H30A 108.9 . . ?
C31 C30 H30B 108.9 . . ?
H30A C30 H30B 107.7 . . ?
C9 O1 C6 119(2) . . ?
C3 C4 H4 118.9 . . ?
C5 C4 C3 122(2) . . ?
C5 C4 H4 118.9 . . ?
P2 C32 H32A 108.3 . . ?
P2 C32 H32B 108.3 . . ?
H32A C32 H32B 107.4 . . ?
C33 C32 P2 116.1(18) . . ?
C33 C32 H32A 108.3 . . ?
C33 C32 H32B 108.3 . . ?
P1 C12 H12A 108.6 . . ?
P1 C12 H12B 108.6 . . ?
H12A C12 H12B 107.5 . . ?
C13 C12 P1 115(2) . . ?
C13 C12 H12A 108.6 . . ?
C13 C12 H12B 108.6 . . ?
P1 C14 H14A 108.8 . . ?
P1 C14 H14B 108.8 . . ?
H14A C14 H14B 107.7 . . ?
C15 C14 P1 113.9(18) . . ?
C15 C14 H14A 108.8 . . ?
C15 C14 H14B 108.8 . . ?
O1 C9 H9A 109.5 . . ?
O1 C9 H9B 109.5 . . ?
O1 C9 H9C 109.5 . . ?
H9A C9 H9B 109.5 . . ?
H9A C9 H9C 109.5 . . ?
H9B C9 H9C 109.5 . . ?
H35A C35 H35B 109.5 . . ?
H35A C35 H35C 109.5 . . ?
H35B C35 H35C 109.5 . . ?
C34 C35 H35A 109.5 . . ?
C34 C35 H35B 109.5 . . ?
C34 C35 H35C 109.5 . . ?
P2 C34 H34A 109.3 . . ?
P2 C34 H34B 109.3 . . ?
C35 C34 P2 111.4(16) . . ?
C35 C34 H34A 109.3 . . ?
C35 C34 H34B 109.3 . . ?
H34A C34 H34B 108.0 . . ?
C7 C6 C5 119(3) . . ?
O1 C6 C7 116(2) . . ?
O1 C6 C5 124(2) . . ?
C4 C5 C6 119(2) . . ?
C4 C5 H5 120.4 . . ?
C6 C5 H5 120.4 . . ?
C32 C33 H33A 109.5 . . ?
C32 C33 H33B 109.5 . . ?
C32 C33 H33C 109.5 . . ?
H33A C33 H33B 109.5 . . ?
H33A C33 H33C 109.5 . . ?
H33B C33 H33C 109.5 . . ?
C14 C15 H15A 109.5 . . ?
C14 C15 H15B 109.5 . . ?
C14 C15 H15C 109.5 . . ?
H15A C15 H15B 109.5 . . ?
H15A C15 H15C 109.5 . . ?
H15B C15 H15C 109.5 . . ?
C12 C13 H13A 109.5 . . ?
C12 C13 H13B 109.5 . . ?
C12 C13 H13C 109.5 . . ?
H13A C13 H13B 109.5 . . ?
H13A C13 H13C 109.5 . . ?
H13B C13 H13C 109.5 . . ?
O2 C29 H29A 109.5 . . ?
O2 C29 H29B 109.5 . . ?
O2 C29 H29C 109.5 . . ?
H29A C29 H29B 109.5 . . ?
H29A C29 H29C 109.5 . . ?
H29B C29 H29C 109.5 . . ?

loop_
_geom_bond_atom_site_label_1
_geom_bond_atom_site_label_2
_geom_bond_distance
_geom_bond_site_symmetry_2
_geom_bond_publ_flag
Au2 P2 2.276(11) . ?
Au2 C21 2.04(4) . ?
Au1 P1 2.277(11) . ?
Au1 C1 2.02(4) . ?
P1 C10 1.78(2) . ?
P1 C12 1.79(2) . ?
P1 C14 1.83(2) . ?
P2 C30 1.83(2) . ?
P2 C32 1.76(2) . ?
P2 C34 1.825(19) . ?
C23 C22 1.43(5) . ?
C23 C24 1.39(3) . ?
C23 C28 1.37(3) . ?
C21 C22 1.15(5) . ?
C26 O2 1.38(4) . ?
C26 C27 1.35(3) . ?
C26 C25 1.37(3) . ?
O2 C29 1.47(3) . ?
C1 C2 1.20(5) . ?
C2 C3 1.45(5) . ?
C27 H27 0.9300 . ?
C27 C28 1.41(4) . ?
C24 H24 0.9300 . ?
C24 C25 1.40(3) . ?
C28 H28 0.9300 . ?
C25 H25 0.9300 . ?
C7 H7 0.9300 . ?
C7 C8 1.33(3) . ?
C7 C6 1.38(3) . ?
C8 H8 0.9300 . ?
C8 C3 1.42(3) . ?
C3 C4 1.40(3) . ?
C10 H10A 0.9700 . ?
C10 H10B 0.9700 . ?
C10 C11 1.49(3) . ?
C11 H11A 0.9600 . ?
C11 H11B 0.9600 . ?
C11 H11C 0.9600 . ?
C31 H31A 0.9600 . ?
C31 H31B 0.9600 . ?
C31 H31C 0.9600 . ?
C31 C30 1.55(3) . ?
C30 H30A 0.9700 . ?
C30 H30B 0.9700 . ?
O1 C9 1.34(3) . ?
O1 C6 1.37(4) . ?
C4 H4 0.9300 . ?
C4 C5 1.35(4) . ?
C32 H32A 0.9700 . ?
C32 H32B 0.9700 . ?
C32 C33 1.54(3) . ?
C12 H12A 0.9700 . ?
C12 H12B 0.9700 . ?
C12 C13 1.46(3) . ?
C14 H14A 0.9700 . ?
C14 H14B 0.9700 . ?
C14 C15 1.53(3) . ?
C9 H9A 0.9600 . ?
C9 H9B 0.9600 . ?
C9 H9C 0.9600 . ?
C35 H35A 0.9600 . ?
C35 H35B 0.9600 . ?
C35 H35C 0.9600 . ?
C35 C34 1.53(3) . ?
C34 H34A 0.9700 . ?
C34 H34B 0.9700 . ?
C6 C5 1.41(4) . ?
C5 H5 0.9300 . ?
C33 H33A 0.9600 . ?
C33 H33B 0.9600 . ?
C33 H33C 0.9600 . ?
C15 H15A 0.9600 . ?
C15 H15B 0.9600 . ?
C15 H15C 0.9600 . ?
C13 H13A 0.9600 . ?
C13 H13B 0.9600 . ?
C13 H13C 0.9600 . ?
C29 H29A 0.9600 . ?
C29 H29B 0.9600 . ?
C29 H29C 0.9600 . ?

loop_
_geom_torsion_atom_site_label_1
_geom_torsion_atom_site_label_2
_geom_torsion_atom_site_label_3
_geom_torsion_atom_site_label_4
_geom_torsion
_geom_torsion_site_symmetry_1
_geom_torsion_site_symmetry_2
_geom_torsion_site_symmetry_3
_geom_torsion_site_symmetry_4
_geom_torsion_publ_flag
Au2 P2 C30 C31 42.8(19) . . . . ?
Au2 P2 C32 C33 -171.0(15) . . . . ?
Au2 P2 C34 C35 62.7(16) . . . . ?
Au1 P1 C10 C11 30.3(19) . . . . ?
Au1 P1 C12 C13 -60(2) . . . . ?
Au1 P1 C14 C15 -172.8(16) . . . . ?
C23 C24 C25 C26 2(4) . . . . ?
C26 C27 C28 C23 -7(4) . . . . ?
C22 C23 C24 C25 -179(3) . . . . ?
C22 C23 C28 C27 -179(3) . . . . ?
O2 C26 C27 C28 176(3) . . . . ?
O2 C26 C25 C24 -174(3) . . . . ?
C2 C3 C4 C5 -174(3) . . . . ?
C27 C26 O2 C29 19(4) . . . . ?
C27 C26 C25 C24 -5(5) . . . . ?
C24 C23 C28 C27 5(5) . . . . ?
C28 C23 C24 C25 -2(4) . . . . ?
C25 C26 O2 C29 -172(2) . . . . ?
C25 C26 C27 C28 7(5) . . . . ?
C7 C8 C3 C2 177(3) . . . . ?
C7 C8 C3 C4 2(4) . . . . ?
C7 C6 C5 C4 -1(5) . . . . ?
C8 C7 C6 O1 178(3) . . . . ?
C8 C7 C6 C5 3(5) . . . . ?
C8 C3 C4 C5 0(4) . . . . ?
C3 C4 C5 C6 -1(4) . . . . ?
C10 P1 C12 C13 61(2) . . . . ?
C10 P1 C14 C15 65(2) . . . . ?
C30 P2 C32 C33 65(2) . . . . ?
C30 P2 C34 C35 -177.5(15) . . . . ?
O1 C6 C5 C4 -175(3) . . . . ?
C32 P2 C30 C31 170.7(17) . . . . ?
C32 P2 C34 C35 -67.0(18) . . . . ?
C12 P1 C10 C11 -94(2) . . . . ?
C12 P1 C14 C15 -45(2) . . . . ?
C14 P1 C10 C11 155.5(17) . . . . ?
C14 P1 C12 C13 171(2) . . . . ?
C9 O1 C6 C7 -169(3) . . . . ?
C9 O1 C6 C5 5(5) . . . . ?
C34 P2 C30 C31 -77(2) . . . . ?
C34 P2 C32 C33 -45(2) . . . . ?
C6 C7 C8 C3 -4(5) . . . . ?

loop_
_twin_individual_id
_twin_individual_mass_fraction_refined
1 0.65(5)
2 0.35(5)
